data_7034860
loop_
_publ_author_name
'Konarev, Dmitri V.'
'Kuzmin, Alexey V.'
'Troyanov, Sergey I.'
'Nakano, Yoshiaki'
'Khasanov, Salavat S.'
'Otsuka, Akihiro'
'Yamochi, Hideki'
'Saito, Gunzi'
'Lyubovskaya, Rimma N.'

_publ_section_title
;
 Anionic coordination complexes of C60 and C70 with cyclopentadienyl and
 pentamethylcyclopentadienyl molybdenum dicarbonyl.
;
_journal_issue 20
_journal_name_full 'Dalton transactions (Cambridge, England : 2003)'
_journal_page_first 9672
_journal_page_last 9681
_journal_paper_doi 10.1039/c5dt00970g
_journal_volume 44
_journal_year 2015
_chemical_formula_sum 'C44 H41 Mo N O3 P2'
_chemical_formula_weight 789.66
_chemical_name_systematic
; 
 ? 
;
_space_group_IT_number 14
_symmetry_cell_setting monoclinic
_symmetry_space_group_name_Hall '-P 2ybc'
_symmetry_space_group_name_H-M 'P 1 21/c 1'
_atom_sites_solution_hydrogens geom
_atom_sites_solution_primary direct
_atom_sites_solution_secondary difmap
_audit_creation_method SHELXL-97
_audit_update_record
;
2015-02-27 deposited with the CCDC.
2015-04-17 downloaded from the CCDC.
;
_cell_angle_alpha 90.00
_cell_angle_beta 91.010(10)
_cell_angle_gamma 90.00
_cell_formula_units_Z 4
_cell_length_a 13.9270(10)
_cell_length_b 18.9560(10)
_cell_length_c 13.7160(10)
_cell_measurement_reflns_used 14000
_cell_measurement_temperature 100(2)
_cell_measurement_theta_max 25
_cell_measurement_theta_min 5
_cell_volume 3620.5(4)
_computing_cell_refinement X-area
_computing_data_collection X-area
_computing_data_reduction X-area
_computing_structure_refinement 'SHELXL-97 (Sheldrick, 1997)'
_computing_structure_solution 'SHELXS-97 (Sheldrick, 1990)'
_diffrn_ambient_temperature 100(2)
_diffrn_measured_fraction_theta_full 0.975
_diffrn_measured_fraction_theta_max 0.975
_diffrn_measurement_device_type IPDS(Stoe)
_diffrn_radiation_monochromator graphite
_diffrn_radiation_source 'fine-focus sealed tube'
_diffrn_radiation_type MoK\a
_diffrn_radiation_wavelength 0.71073
_diffrn_reflns_av_R_equivalents 0.0443
_diffrn_reflns_av_sigmaI/netI 0.0414
_diffrn_reflns_limit_h_max 16
_diffrn_reflns_limit_h_min -19
_diffrn_reflns_limit_k_max 20
_diffrn_reflns_limit_k_min -25
_diffrn_reflns_limit_l_max 18
_diffrn_reflns_limit_l_min -18
_diffrn_reflns_number 23396
_diffrn_reflns_theta_full 29.14
_diffrn_reflns_theta_max 29.14
_diffrn_reflns_theta_min 2.33
_exptl_absorpt_coefficient_mu 0.494
_exptl_absorpt_correction_type none
_exptl_crystal_colour yellow
_exptl_crystal_density_diffrn 1.449
_exptl_crystal_density_method 'not measured'
_exptl_crystal_description block
_exptl_crystal_F_000 1632
_exptl_crystal_recrystallization_method 'Re-crystallisation from solvent: o-dichlorobenzene/n-hexane'
_exptl_crystal_size_max 0.30
_exptl_crystal_size_mid 0.30
_exptl_crystal_size_min 0.20
_refine_diff_density_max 0.836
_refine_diff_density_min -0.927
_refine_diff_density_rms 0.090
_refine_ls_extinction_method none
_refine_ls_goodness_of_fit_ref 1.008
_refine_ls_hydrogen_treatment constr
_refine_ls_matrix_type full
_refine_ls_number_parameters 460
_refine_ls_number_reflns 9500
_refine_ls_number_restraints 0
_refine_ls_restrained_S_all 1.008
_refine_ls_R_factor_all 0.0420
_refine_ls_R_factor_gt 0.0313
_refine_ls_shift/su_max 0.001
_refine_ls_shift/su_mean 0.000
_refine_ls_structure_factor_coef Fsqd
_refine_ls_weighting_details 'calc w=1/[\s^2^(Fo^2^)+(0.0520P)^2^+0.0000P] where P=(Fo^2^+2Fc^2^)/3'
_refine_ls_weighting_scheme calc
_refine_ls_wR_factor_gt 0.0793
_refine_ls_wR_factor_ref 0.0822
_reflns_number_gt 7752
_reflns_number_total 9500
_reflns_threshold_expression >2sigma(I)
_cod_data_source_file c5dt00970g2.cif
_cod_data_source_block c60cf3pn
_cod_depositor_comments 'Adding full bibliography for 7034857--7034860.cif.'
_cod_original_sg_symbol_H-M P2(1)/c
_cod_database_code 7034860

loop_
_symmetry_equiv_pos_as_xyz
'x, y, z'
'-x, y+1/2, -z+1/2'
'-x, -y, -z'
'x, -y-1/2, z-1/2'

loop_
_atom_site_label
_atom_site_type_symbol
_atom_site_fract_x
_atom_site_fract_y
_atom_site_fract_z
_atom_site_U_iso_or_equiv
_atom_site_adp_type
_atom_site_occupancy
_atom_site_symmetry_multiplicity
_atom_site_calc_flag
_atom_site_refinement_flags
Mo1 Mo 0.283158(11) 0.630871(8) 0.468602(10) 0.01385(5) Uani 1 1 d .
P1 P 0.20258(3) 0.33158(2) 0.05652(3) 0.00923(8) Uani 1 1 d .
P2 P 0.20848(3) 0.44498(2) -0.09402(3) 0.01020(8) Uani 1 1 d .
O1 O 0.30172(12) 0.73806(9) 0.29868(10) 0.0314(3) Uani 1 1 d .
O2 O 0.20436(11) 0.53172(8) 0.30606(10) 0.0277(3) Uani 1 1 d .
O3 O 0.07472(10) 0.68070(8) 0.50521(9) 0.0214(3) Uani 1 1 d .
N1 N 0.16888(11) 0.38517(8) -0.02570(10) 0.0134(3) Uani 1 1 d .
C1 C 0.29403(14) 0.69804(11) 0.36372(13) 0.0210(4) Uani 1 1 d .
C2 C 0.23345(13) 0.56856(10) 0.36778(12) 0.0180(3) Uani 1 1 d .
C3 C 0.15278(13) 0.66248(10) 0.48862(11) 0.0155(3) Uani 1 1 d .
C4 C 0.32506(16) 0.63107(13) 0.63781(14) 0.0277(4) Uani 1 1 d .
H4 H 0.2821 0.6504 0.6838 0.033 Uiso 1 1 calc R
C5 C 0.39601(18) 0.66913(13) 0.59072(15) 0.0322(5) Uani 1 1 d .
H5 H 0.4104 0.7179 0.5980 0.039 Uiso 1 1 calc R
C6 C 0.44369(16) 0.61834(18) 0.52781(16) 0.0428(7) Uani 1 1 d .
H6 H 0.4956 0.6276 0.4856 0.051 Uiso 1 1 calc R
C7 C 0.39752(18) 0.55265(13) 0.54197(16) 0.0348(5) Uani 1 1 d .
H7 H 0.4135 0.5096 0.5107 0.042 Uiso 1 1 calc R
C8 C 0.32563(17) 0.56149(13) 0.60865(16) 0.0314(5) Uani 1 1 d .
H8 H 0.2836 0.5257 0.6308 0.038 Uiso 1 1 calc R
C9 C 0.23051(12) 0.24596(9) 0.00752(11) 0.0119(3) Uani 1 1 d .
H9 H 0.2132 0.2908 0.0329 0.014 Uiso 1 1 calc R
C10 C 0.30056(13) 0.24087(9) -0.06417(11) 0.0141(3) Uani 1 1 d .
H10 H 0.3300 0.2823 -0.0887 0.017 Uiso 1 1 calc R
C11 C 0.32697(13) 0.17512(10) -0.09938(11) 0.0167(3) Uani 1 1 d .
H11 H 0.3753 0.1717 -0.1472 0.020 Uiso 1 1 calc R
C12 C 0.28321(15) 0.11446(10) -0.06511(13) 0.0190(4) Uani 1 1 d .
H12 H 0.3018 0.0696 -0.0892 0.023 Uiso 1 1 calc R
C13 C 0.21202(15) 0.11926(10) 0.00465(13) 0.0206(4) Uani 1 1 d .
H13 H 0.1811 0.0778 0.0271 0.025 Uiso 1 1 calc R
C14 C 0.18628(13) 0.18501(10) 0.04150(12) 0.0164(3) Uani 1 1 d .
H14 H 0.1385 0.1883 0.0899 0.020 Uiso 1 1 calc R
C15 C 0.30799(12) 0.35967(9) 0.12488(10) 0.0111(3) Uani 1 1 d .
H15 H 0.2528 0.3416 0.0917 0.013 Uiso 1 1 calc R
C16 C 0.30395(12) 0.42530(9) 0.17161(11) 0.0133(3) Uani 1 1 d .
H16 H 0.2456 0.4512 0.1719 0.016 Uiso 1 1 calc R
C17 C 0.38575(13) 0.45237(10) 0.21748(11) 0.0151(3) Uani 1 1 d .
H17 H 0.3834 0.4971 0.2485 0.018 Uiso 1 1 calc R
C18 C 0.47094(13) 0.41427(11) 0.21817(11) 0.0175(3) Uani 1 1 d .
H18 H 0.5269 0.4333 0.2488 0.021 Uiso 1 1 calc R
C19 C 0.47432(13) 0.34810(11) 0.17393(12) 0.0177(3) Uani 1 1 d .
H19 H 0.5322 0.3216 0.1759 0.021 Uiso 1 1 calc R
C20 C 0.39321(12) 0.32078(10) 0.12700(11) 0.0146(3) Uani 1 1 d .
H20 H 0.3957 0.2758 0.0965 0.017 Uiso 1 1 calc R
C21 C 0.10452(12) 0.32021(9) 0.13836(11) 0.0107(3) Uani 1 1 d .
H21 H 0.1573 0.3288 0.0971 0.013 Uiso 1 1 calc R
C22 C 0.01156(13) 0.31934(10) 0.09938(11) 0.0149(3) Uani 1 1 d .
H22 H 0.0009 0.3283 0.0319 0.018 Uiso 1 1 calc R
C23 C -0.06564(13) 0.30526(10) 0.15939(12) 0.0175(3) Uani 1 1 d .
H23 H -0.1290 0.3034 0.1328 0.021 Uiso 1 1 calc R
C24 C -0.04942(13) 0.29388(10) 0.25856(12) 0.0171(3) Uani 1 1 d .
H24 H -0.1021 0.2847 0.2998 0.021 Uiso 1 1 calc R
C25 C 0.04263(14) 0.29590(10) 0.29749(11) 0.0176(3) Uani 1 1 d .
H25 H 0.0530 0.2886 0.3654 0.021 Uiso 1 1 calc R
C26 C 0.12035(13) 0.30859(10) 0.23742(11) 0.0150(3) Uani 1 1 d .
H26 H 0.1838 0.3093 0.2640 0.018 Uiso 1 1 calc R
C27 C 0.12613(12) 0.45373(9) -0.19553(11) 0.0128(3) Uani 1 1 d .
H27 H 0.1674 0.4508 -0.1398 0.015 Uiso 1 1 calc R
C28 C 0.07235(13) 0.39523(10) -0.22431(11) 0.0152(3) Uani 1 1 d .
H28 H 0.0762 0.3527 -0.1879 0.018 Uiso 1 1 calc R
C29 C 0.01306(13) 0.39938(10) -0.30655(12) 0.0177(3) Uani 1 1 d .
H29 H -0.0241 0.3597 -0.3264 0.021 Uiso 1 1 calc R
C30 C 0.00821(13) 0.46175(11) -0.35995(12) 0.0188(4) Uani 1 1 d .
H30 H -0.0315 0.4642 -0.4169 0.023 Uiso 1 1 calc R
C31 C 0.06068(15) 0.52028(11) -0.33083(12) 0.0209(4) Uani 1 1 d .
H31 H 0.0563 0.5628 -0.3673 0.025 Uiso 1 1 calc R
C32 C 0.11993(14) 0.51682(10) -0.24799(12) 0.0177(3) Uani 1 1 d .
H32 H 0.1557 0.5570 -0.2274 0.021 Uiso 1 1 calc R
C33 C 0.21789(12) 0.52917(9) -0.03352(11) 0.0123(3) Uani 1 1 d .
H33 H 0.2149 0.4849 -0.0659 0.015 Uiso 1 1 calc R
C34 C 0.15629(13) 0.54346(10) 0.04351(12) 0.0169(3) Uani 1 1 d .
H34 H 0.1103 0.5094 0.0626 0.020 Uiso 1 1 calc R
C35 C 0.16257(15) 0.60747(11) 0.09184(13) 0.0215(4) Uani 1 1 d .
H35 H 0.1215 0.6169 0.1448 0.026 Uiso 1 1 calc R
C36 C 0.22855(15) 0.65802(10) 0.06339(13) 0.0214(4) Uani 1 1 d .
H36 H 0.2327 0.7017 0.0971 0.026 Uiso 1 1 calc R
C37 C 0.28849(14) 0.64475(10) -0.01422(13) 0.0193(4) Uani 1 1 d .
H37 H 0.3328 0.6797 -0.0343 0.023 Uiso 1 1 calc R
C38 C 0.28371(13) 0.58017(10) -0.06273(12) 0.0149(3) Uani 1 1 d .
H38 H 0.3251 0.5709 -0.1155 0.018 Uiso 1 1 calc R
C39 C 0.32475(13) 0.42483(9) -0.14342(11) 0.0137(3) Uani 1 1 d .
H39 H 0.2647 0.4412 -0.1205 0.016 Uiso 1 1 calc R
C40 C 0.33109(15) 0.39611(11) -0.23675(13) 0.0207(4) Uani 1 1 d .
H40 H 0.2757 0.3932 -0.2779 0.025 Uiso 1 1 calc R
C41 C 0.41944(17) 0.37181(12) -0.26895(16) 0.0291(5) Uani 1 1 d .
H41 H 0.4240 0.3524 -0.3325 0.035 Uiso 1 1 calc R
C42 C 0.50042(17) 0.37555(12) -0.20981(18) 0.0308(5) Uani 1 1 d .
H42 H 0.5601 0.3582 -0.2322 0.037 Uiso 1 1 calc R
C44 C 0.40678(13) 0.42950(10) -0.08388(13) 0.0178(3) Uani 1 1 d .
H44 H 0.4029 0.4495 -0.0206 0.021 Uiso 1 1 calc R
C48 C 0.49417(14) 0.40486(11) -0.11730(16) 0.0251(4) Uani 1 1 d .
H48 H 0.5500 0.4081 -0.0767 0.030 Uiso 1 1 calc R

loop_
_atom_site_aniso_label
_atom_site_aniso_U_11
_atom_site_aniso_U_22
_atom_site_aniso_U_33
_atom_site_aniso_U_23
_atom_site_aniso_U_13
_atom_site_aniso_U_12
Mo1 0.01200(7) 0.01608(8) 0.01341(7) -0.00280(5) -0.00155(5) 0.00123(6)
P1 0.00944(18) 0.00998(19) 0.00826(15) -0.00024(13) -0.00036(13) 0.00019(15)
P2 0.01053(19) 0.01071(19) 0.00933(16) 0.00065(14) -0.00094(13) -0.00033(15)
O1 0.0383(9) 0.0308(8) 0.0255(7) 0.0059(6) 0.0093(6) -0.0016(7)
O2 0.0271(8) 0.0305(8) 0.0252(6) -0.0153(6) -0.0058(6) 0.0081(7)
O3 0.0181(7) 0.0302(8) 0.0160(5) -0.0005(5) 0.0021(5) 0.0058(6)
N1 0.0128(7) 0.0144(7) 0.0130(6) 0.0025(5) -0.0019(5) -0.0021(5)
C1 0.0189(9) 0.0233(10) 0.0209(8) -0.0043(7) 0.0028(7) -0.0007(8)
C2 0.0154(8) 0.0206(9) 0.0178(7) -0.0022(7) -0.0007(6) 0.0071(7)
C3 0.0199(9) 0.0187(8) 0.0078(6) -0.0004(6) -0.0014(6) 0.0004(7)
C4 0.0247(10) 0.0380(12) 0.0201(8) 0.0001(8) -0.0068(7) 0.0083(9)
C5 0.0382(13) 0.0262(11) 0.0314(10) 0.0006(8) -0.0206(9) -0.0082(10)
C6 0.0125(9) 0.088(2) 0.0275(10) 0.0102(12) -0.0028(8) 0.0000(12)
C7 0.0339(12) 0.0333(12) 0.0366(11) -0.0115(9) -0.0185(9) 0.0160(10)
C8 0.0281(11) 0.0329(12) 0.0326(10) 0.0090(9) -0.0136(8) 0.0003(10)
C9 0.0128(7) 0.0118(7) 0.0109(6) -0.0018(6) -0.0021(5) 0.0020(6)
C10 0.0144(8) 0.0152(8) 0.0127(6) -0.0004(6) -0.0004(6) -0.0006(7)
C11 0.0167(8) 0.0206(9) 0.0129(7) -0.0034(6) -0.0009(6) 0.0040(7)
C12 0.0252(10) 0.0141(8) 0.0175(7) -0.0051(6) -0.0036(7) 0.0054(7)
C13 0.0284(10) 0.0128(8) 0.0206(8) 0.0006(6) 0.0007(7) -0.0024(7)
C14 0.0192(8) 0.0153(8) 0.0147(7) 0.0007(6) 0.0017(6) -0.0014(7)
C15 0.0101(7) 0.0139(8) 0.0092(6) 0.0003(5) -0.0016(5) -0.0012(6)
C16 0.0135(8) 0.0151(8) 0.0112(6) 0.0016(6) 0.0009(6) 0.0001(6)
C17 0.0167(8) 0.0162(8) 0.0125(6) -0.0001(6) -0.0001(6) -0.0052(7)
C18 0.0128(8) 0.0269(10) 0.0128(7) 0.0028(6) -0.0016(6) -0.0051(7)
C19 0.0116(8) 0.0269(9) 0.0145(7) 0.0025(6) -0.0013(6) 0.0021(7)
C20 0.0131(8) 0.0175(8) 0.0130(7) -0.0003(6) -0.0008(6) 0.0023(7)
C21 0.0107(7) 0.0108(7) 0.0107(6) -0.0001(5) 0.0011(5) 0.0005(6)
C22 0.0141(8) 0.0187(8) 0.0119(6) -0.0006(6) -0.0009(6) 0.0011(7)
C23 0.0113(8) 0.0229(9) 0.0184(7) -0.0026(7) 0.0002(6) -0.0006(7)
C24 0.0153(8) 0.0192(9) 0.0170(7) -0.0017(6) 0.0054(6) 0.0008(7)
C25 0.0194(9) 0.0226(9) 0.0108(6) 0.0016(6) 0.0024(6) 0.0017(7)
C26 0.0140(8) 0.0203(9) 0.0107(6) 0.0006(6) -0.0014(6) -0.0002(7)
C27 0.0142(8) 0.0150(8) 0.0091(6) 0.0005(6) -0.0015(5) 0.0012(6)
C28 0.0160(8) 0.0163(8) 0.0132(7) 0.0005(6) -0.0013(6) -0.0013(7)
C29 0.0162(8) 0.0216(9) 0.0153(7) -0.0021(6) -0.0028(6) -0.0034(7)
C30 0.0172(8) 0.0263(10) 0.0128(7) 0.0006(6) -0.0026(6) 0.0020(7)
C31 0.0261(10) 0.0213(9) 0.0150(7) 0.0051(7) -0.0040(7) 0.0013(8)
C32 0.0218(9) 0.0143(8) 0.0168(7) 0.0012(6) -0.0034(6) -0.0021(7)
C33 0.0136(8) 0.0119(8) 0.0114(6) -0.0010(5) -0.0027(5) 0.0012(6)
C34 0.0165(8) 0.0176(9) 0.0165(7) 0.0022(6) 0.0018(6) 0.0022(7)
C35 0.0257(10) 0.0225(9) 0.0165(7) -0.0016(7) 0.0031(7) 0.0061(8)
C36 0.0268(10) 0.0159(9) 0.0211(8) -0.0058(7) -0.0061(7) 0.0054(8)
C37 0.0204(9) 0.0143(8) 0.0230(8) 0.0001(6) -0.0040(7) -0.0012(7)
C38 0.0156(8) 0.0152(8) 0.0140(7) -0.0001(6) -0.0011(6) -0.0007(7)
C39 0.0136(8) 0.0114(8) 0.0161(7) 0.0019(6) 0.0041(6) 0.0007(6)
C40 0.0233(10) 0.0201(9) 0.0189(8) -0.0026(7) 0.0047(7) -0.0004(8)
C41 0.0322(12) 0.0250(10) 0.0307(10) -0.0052(8) 0.0154(9) 0.0024(9)
C42 0.0235(10) 0.0229(10) 0.0465(12) 0.0016(9) 0.0175(9) 0.0048(8)
C44 0.0145(8) 0.0177(9) 0.0211(8) 0.0045(6) 0.0008(6) -0.0006(7)
C48 0.0138(9) 0.0225(10) 0.0391(10) 0.0072(8) 0.0029(8) 0.0017(8)

loop_
_atom_type_symbol
_atom_type_description
_atom_type_scat_dispersion_real
_atom_type_scat_dispersion_imag
_atom_type_scat_source
C C 0.0033 0.0016 'International Tables Vol C Tables 4.2.6.8 and 6.1.1.4'
H H 0.0000 0.0000 'International Tables Vol C Tables 4.2.6.8 and 6.1.1.4'
N N 0.0061 0.0033 'International Tables Vol C Tables 4.2.6.8 and 6.1.1.4'
O O 0.0106 0.0060 'International Tables Vol C Tables 4.2.6.8 and 6.1.1.4'
P P 0.1023 0.0942 'International Tables Vol C Tables 4.2.6.8 and 6.1.1.4'
Mo Mo -1.6832 0.6857 'International Tables Vol C Tables 4.2.6.8 and 6.1.1.4'

loop_
_geom_angle_atom_site_label_1
_geom_angle_atom_site_label_2
_geom_angle_atom_site_label_3
_geom_angle
C1 Mo1 C3 89.29(8)
C1 Mo1 C2 84.37(8)
C3 Mo1 C2 88.03(7)
C1 Mo1 C6 103.59(9)
C3 Mo1 C6 149.45(8)
C2 Mo1 C6 120.33(9)
C1 Mo1 C4 134.76(8)
C3 Mo1 C4 94.33(7)
C2 Mo1 C4 140.75(8)
C6 Mo1 C4 56.96(8)
C1 Mo1 C7 131.62(9)
C3 Mo1 C7 138.88(8)
C2 Mo1 C7 98.61(8)
C6 Mo1 C7 34.60(10)
C4 Mo1 C7 55.94(8)
C1 Mo1 C5 105.25(8)
C3 Mo1 C5 114.43(8)
C2 Mo1 C5 155.21(8)
C6 Mo1 C5 35.69(9)
C4 Mo1 C5 33.91(8)
C7 Mo1 C5 57.79(8)
C1 Mo1 C8 159.98(8)
C3 Mo1 C8 105.98(8)
C2 Mo1 C8 108.54(8)
C6 Mo1 C8 56.86(8)
C4 Mo1 C8 33.54(8)
C7 Mo1 C8 33.52(8)
C5 Mo1 C8 56.91(8)
N1 P1 C21 107.64(8)
N1 P1 C9 112.06(8)
C21 P1 C9 107.25(8)
N1 P1 C15 114.10(8)
C21 P1 C15 109.31(7)
C9 P1 C15 106.26(8)
N1 P2 C27 107.57(8)
N1 P2 C33 112.73(7)
C27 P2 C33 108.39(8)
N1 P2 C39 113.33(8)
C27 P2 C39 107.04(7)
C33 P2 C39 107.54(8)
P2 N1 P1 141.49(11)
O1 C1 Mo1 178.65(17)
O2 C2 Mo1 178.90(18)
O3 C3 Mo1 176.84(14)
C8 C4 C5 110.7(2)
C8 C4 Mo1 73.65(12)
C5 C4 Mo1 73.29(12)
C4 C5 C6 105.4(2)
C4 C5 Mo1 72.80(12)
C6 C5 Mo1 71.70(12)
C7 C6 C5 106.64(19)
C7 C6 Mo1 73.03(13)
C5 C6 Mo1 72.61(13)
C8 C7 C6 108.7(2)
C8 C7 Mo1 73.56(13)
C6 C7 Mo1 72.37(13)
C4 C8 C7 108.5(2)
C4 C8 Mo1 72.81(12)
C7 C8 Mo1 72.93(13)
C14 C9 C10 119.69(16)
C14 C9 P1 121.50(12)
C10 C9 P1 118.78(13)
C11 C10 C9 119.86(16)
C12 C11 C10 120.36(15)
C11 C12 C13 120.06(17)
C12 C13 C14 119.87(17)
C9 C14 C13 120.13(16)
C20 C15 C16 120.00(16)
C20 C15 P1 122.49(13)
C16 C15 P1 117.38(13)
C17 C16 C15 119.72(16)
C18 C17 C16 120.29(17)
C17 C18 C19 120.01(17)
C20 C19 C18 120.20(17)
C19 C20 C15 119.74(17)
C26 C21 C22 120.25(14)
C26 C21 P1 121.38(13)
C22 C21 P1 118.28(11)
C23 C22 C21 119.88(15)
C22 C23 C24 119.61(17)
C25 C24 C23 120.48(15)
C24 C25 C26 120.13(15)
C21 C26 C25 119.61(16)
C28 C27 C32 120.52(16)
C28 C27 P2 118.66(13)
C32 C27 P2 120.72(14)
C29 C28 C27 119.66(17)
C28 C29 C30 119.89(18)
C31 C30 C29 120.58(17)
C30 C31 C32 119.98(17)
C31 C32 C27 119.35(17)
C38 C33 C34 119.81(16)
C38 C33 P2 121.60(12)
C34 C33 P2 118.59(13)
C35 C34 C33 119.79(17)
C34 C35 C36 120.44(16)
C37 C36 C35 120.05(18)
C36 C37 C38 120.08(18)
C37 C38 C33 119.81(15)
C40 C39 C44 119.83(16)
C40 C39 P2 119.87(14)
C44 C39 P2 119.80(12)
C41 C40 C39 119.4(2)
C42 C41 C40 120.94(19)
C41 C42 C48 119.60(19)
C48 C44 C39 119.91(17)
C44 C48 C42 120.3(2)

loop_
_geom_bond_atom_site_label_1
_geom_bond_atom_site_label_2
_geom_bond_distance
Mo1 C1 1.929(2)
Mo1 C3 1.9362(18)
Mo1 C2 1.9372(19)
Mo1 C6 2.377(2)
Mo1 C4 2.383(2)
Mo1 C7 2.386(2)
Mo1 C5 2.389(2)
Mo1 C8 2.394(2)
P1 N1 1.5829(15)
P1 C21 1.7960(15)
P1 C9 1.8017(17)
P1 C15 1.8081(17)
P2 N1 1.5767(14)
P2 C27 1.7958(17)
P2 C33 1.8024(17)
P2 C39 1.8071(17)
O1 C1 1.177(2)
O2 C2 1.165(2)
O3 C3 1.167(2)
C4 C8 1.378(3)
C4 C5 1.392(3)
C5 C6 1.460(4)
C6 C7 1.416(4)
C7 C8 1.378(3)
C9 C14 1.393(2)
C9 C10 1.401(2)
C10 C11 1.389(2)
C11 C12 1.387(3)
C12 C13 1.393(3)
C13 C14 1.394(3)
C15 C20 1.397(2)
C15 C16 1.401(2)
C16 C17 1.390(2)
C17 C18 1.389(3)
C18 C19 1.395(3)
C19 C20 1.390(3)
C21 C26 1.390(2)
C21 C22 1.392(2)
C22 C23 1.391(2)
C23 C24 1.392(2)
C24 C25 1.381(3)
C25 C26 1.393(2)
C27 C28 1.391(2)
C27 C32 1.398(2)
C28 C29 1.388(2)
C29 C30 1.392(3)
C30 C31 1.383(3)
C31 C32 1.394(3)
C33 C38 1.396(2)
C33 C34 1.399(2)
C34 C35 1.385(3)
C35 C36 1.388(3)
C36 C37 1.387(3)
C37 C38 1.394(3)
C39 C40 1.395(2)
C39 C44 1.395(3)
C40 C41 1.393(3)
C41 C42 1.379(4)
C42 C48 1.389(3)
C44 C48 1.389(3)
